data_2220002
loop_
_publ_author_name
'Dobrzy\'nska, Danuta'
'Jerzykiewicz, Lucjan B.'

_publ_section_title <i>trans</i>-Bis(methanol-\k<i>O</i>)bis(quinoline-2-carboxylato-\k^2^<i>N</i>,<i>O</i>)manganese(II)
_journal_coeditor_code SU2065
_journal_issue 11
_journal_name_full 'Acta Crystallographica Section E'
_journal_page_first m1383
_journal_page_last m1384
_journal_paper_doi 10.1107/S1600536808031905
_journal_volume 64
_journal_year 2008
_chemical_formula_iupac '[Mn (C10 H6 N O2)2 (C H4 O)2]'
_chemical_formula_moiety 'C22 H20 Mn N2 O6'
_chemical_formula_sum 'C22 H20 Mn N2 O6'
_chemical_formula_weight 463.34
_chemical_name_systematic <i>trans</i>-Bis(methanol-\kO)bis(quinoline-2-carboxylato-\k^2^N,O)manganese(II)
_space_group_IT_number 14
_symmetry_cell_setting monoclinic
_symmetry_space_group_name_Hall '-P 2yn'
_symmetry_space_group_name_H-M 'P 1 21/n 1'
_atom_sites_solution_hydrogens geom
_atom_sites_solution_primary direct
_atom_sites_solution_secondary difmap
_audit_creation_method SHELXL-97
_cell_angle_alpha 90.00
_cell_angle_beta 106.59(4)
_cell_angle_gamma 90.00
_cell_formula_units_Z 2
_cell_length_a 10.596(5)
_cell_length_b 7.243(3)
_cell_length_c 13.534(3)
_cell_measurement_reflns_used 3842
_cell_measurement_temperature 100.0(10)
_cell_measurement_theta_max 26
_cell_measurement_theta_min 3
_cell_volume 995.5(7)
_computing_cell_refinement
;
CrysAlis RED (Oxford Diffraction, 2006)
;
_computing_data_collection
;
CrysAlis CCD (Oxford Diffraction, 2006)
;
_computing_data_reduction
;
CrysAlis RED (Oxford Diffraction, 2006)
;
_computing_molecular_graphics 'SHELXTL-NT  (Sheldrick, 2008)'
_computing_publication_material 'SHELXTL-NT  (Sheldrick, 2008)'
_computing_structure_refinement 'SHELXTL-NT  (Sheldrick, 2008)'
_computing_structure_solution 'SHELXTL-NT  (Sheldrick, 2008)'
_diffrn_ambient_temperature 100.0(10)
_diffrn_measured_fraction_theta_full 0.993
_diffrn_measured_fraction_theta_max 0.993
_diffrn_measurement_device_type 'Kuma KM-4-CCD \k-axis'
_diffrn_measurement_method \w
_diffrn_radiation_monochromator graphite
_diffrn_radiation_source 'fine-focus sealed tube'
_diffrn_radiation_type MoK\a
_diffrn_radiation_wavelength 0.71073
_diffrn_reflns_av_R_equivalents 0.0308
_diffrn_reflns_av_sigmaI/netI 0.0407
_diffrn_reflns_limit_h_max 12
_diffrn_reflns_limit_h_min -13
_diffrn_reflns_limit_k_max 6
_diffrn_reflns_limit_k_min -8
_diffrn_reflns_limit_l_max 16
_diffrn_reflns_limit_l_min -16
_diffrn_reflns_number 5405
_diffrn_reflns_theta_full 26.00
_diffrn_reflns_theta_max 26.00
_diffrn_reflns_theta_min 3.22
_diffrn_standards_decay_% 0
_diffrn_standards_number 0
_exptl_absorpt_coefficient_mu 0.707
_exptl_absorpt_correction_T_max 0.902
_exptl_absorpt_correction_T_min 0.873
_exptl_absorpt_correction_type analytical
_exptl_absorpt_process_details '(CrysAlis RED; Oxford Diffraction, 2006)'
_exptl_crystal_colour yellow
_exptl_crystal_density_diffrn 1.546
_exptl_crystal_density_method 'not measured'
_exptl_crystal_description block
_exptl_crystal_F_000 478
_exptl_crystal_size_max 0.432
_exptl_crystal_size_mid 0.116
_exptl_crystal_size_min 0.092
_refine_diff_density_max 0.369
_refine_diff_density_min -0.308
_refine_ls_extinction_method none
_refine_ls_goodness_of_fit_ref 0.980
_refine_ls_hydrogen_treatment mixed
_refine_ls_matrix_type full
_refine_ls_number_parameters 146
_refine_ls_number_reflns 1924
_refine_ls_number_restraints 0
_refine_ls_restrained_S_all 0.980
_refine_ls_R_factor_all 0.0478
_refine_ls_R_factor_gt 0.0340
_refine_ls_shift/su_max_lt 0.001
_refine_ls_shift/su_mean 0.000
_refine_ls_structure_factor_coef Fsqd
_refine_ls_weighting_details 'calc w=1/[\s^2^(Fo^2^)+(0.0573P)^2^] where P=(Fo^2^+2Fc^2^)/3'
_refine_ls_weighting_scheme calc
_refine_ls_wR_factor_gt 0.0856
_refine_ls_wR_factor_ref 0.0888
_reflns_number_gt 1475
_reflns_number_total 1924
_reflns_threshold_expression I>2\s(I)
_cod_data_source_file su2065.cif
_cod_data_source_block I
_cod_original_sg_symbol_H-M 'P 21/n'
_cod_database_code 2220002
_cod_database_fobs_code 2220002

loop_
_symmetry_equiv_pos_as_xyz
'x, y, z'
'-x+1/2, y+1/2, -z+1/2'
'-x, -y, -z'
'x-1/2, -y-1/2, z-1/2'

loop_
_atom_site_type_symbol
_atom_site_label
_atom_site_fract_x
_atom_site_fract_y
_atom_site_fract_z
_atom_site_U_iso_or_equiv
_atom_site_adp_type
_atom_site_calc_flag
_atom_site_refinement_flags
_atom_site_occupancy
Mn Mn1 0.0000 0.0000 0.0000 0.01282(16) Uani d S 1
O O1 -0.06256(14) 0.0841(2) -0.15489(11) 0.0151(3) Uani d . 1
O O2 -0.21857(15) 0.2157(2) -0.28166(11) 0.0235(4) Uani d . 1
O O3 -0.08755(15) -0.2745(2) -0.04702(12) 0.0179(4) Uani d . 1
N N1 -0.21067(17) 0.1118(2) -0.02417(13) 0.0126(4) Uani d . 1
C C1 -0.2606(2) 0.1766(3) -0.11886(16) 0.0137(5) Uani d . 1
C C2 -0.3844(2) 0.2649(3) -0.15224(16) 0.0166(5) Uani d . 1
H H2A -0.4157 0.3101 -0.2191 0.020 Uiso calc R 1
C C3 -0.4573(2) 0.2825(3) -0.08415(17) 0.0187(5) Uani d . 1
H H3A -0.5391 0.3400 -0.1047 0.022 Uiso calc R 1
C C4 -0.4091(2) 0.2138(3) 0.01703(16) 0.0156(5) Uani d . 1
C C5 -0.4793(2) 0.2244(3) 0.09220(17) 0.0184(5) Uani d . 1
H H5A -0.5612 0.2818 0.0756 0.022 Uiso calc R 1
C C6 -0.4280(2) 0.1518(3) 0.18819(17) 0.0196(5) Uani d . 1
H H6A -0.4751 0.1600 0.2364 0.024 Uiso calc R 1
C C7 -0.3044(2) 0.0644(3) 0.21473(17) 0.0184(5) Uani d . 1
H H7A -0.2713 0.0136 0.2802 0.022 Uiso calc R 1
C C8 -0.2318(2) 0.0528(3) 0.14573(16) 0.0153(5) Uani d . 1
H H8A -0.1494 -0.0031 0.1647 0.018 Uiso calc R 1
C C9 -0.2833(2) 0.1269(3) 0.04511(16) 0.0132(5) Uani d . 1
C C10 -0.1752(2) 0.1571(3) -0.19219(16) 0.0145(5) Uani d . 1
C C11 -0.1393(2) -0.3854(3) 0.02034(17) 0.0207(5) Uani d . 1
H H11A -0.1730 -0.4990 -0.0136 0.031 Uiso calc R 1
H H11B -0.2090 -0.3196 0.0373 0.031 Uiso calc R 1
H H11C -0.0705 -0.4118 0.0823 0.031 Uiso calc R 1
H H3 -0.141(3) -0.280(4) -0.102(2) 0.050(10) Uiso d . 1

loop_
_atom_site_aniso_label
_atom_site_aniso_U_11
_atom_site_aniso_U_22
_atom_site_aniso_U_33
_atom_site_aniso_U_12
_atom_site_aniso_U_13
_atom_site_aniso_U_23
Mn1 0.0121(2) 0.0150(3) 0.0109(2) 0.0008(2) 0.00264(18) 0.0002(2)
O1 0.0141(8) 0.0196(8) 0.0121(7) 0.0013(6) 0.0045(6) 0.0006(6)
O2 0.0180(8) 0.0358(10) 0.0161(8) 0.0018(7) 0.0040(7) 0.0060(7)
O3 0.0188(8) 0.0180(8) 0.0143(8) -0.0024(7) 0.0007(7) 0.0003(7)
N1 0.0132(9) 0.0113(9) 0.0131(9) -0.0014(7) 0.0035(7) -0.0022(7)
C1 0.0121(10) 0.0118(11) 0.0168(11) -0.0023(8) 0.0035(9) -0.0017(9)
C2 0.0149(11) 0.0158(11) 0.0179(11) 0.0003(9) 0.0027(9) 0.0044(9)
C3 0.0150(11) 0.0148(11) 0.0248(12) 0.0041(9) 0.0032(10) 0.0033(10)
C4 0.0154(11) 0.0113(10) 0.0200(12) -0.0015(8) 0.0049(9) -0.0031(9)
C5 0.0141(11) 0.0157(11) 0.0265(13) 0.0004(9) 0.0078(10) -0.0037(10)
C6 0.0197(12) 0.0205(12) 0.0224(12) -0.0037(10) 0.0120(10) -0.0067(10)
C7 0.0206(12) 0.0200(11) 0.0148(11) -0.0023(9) 0.0053(10) -0.0010(9)
C8 0.0144(11) 0.0153(11) 0.0158(11) 0.0013(8) 0.0037(9) -0.0026(8)
C9 0.0142(11) 0.0095(11) 0.0167(11) -0.0022(8) 0.0056(9) -0.0018(9)
C10 0.0144(11) 0.0147(11) 0.0119(11) -0.0028(9) -0.0001(9) 0.0003(9)
C11 0.0228(12) 0.0167(12) 0.0223(12) -0.0006(10) 0.0058(10) 0.0002(10)

loop_
_atom_type_symbol
_atom_type_description
_atom_type_scat_dispersion_real
_atom_type_scat_dispersion_imag
_atom_type_scat_source
C C 0.0033 0.0016 'International Tables Vol C Tables 4.2.6.8 and 6.1.1.4'
H H 0.0000 0.0000 'International Tables Vol C Tables 4.2.6.8 and 6.1.1.4'
N N 0.0061 0.0033 'International Tables Vol C Tables 4.2.6.8 and 6.1.1.4'
O O 0.0106 0.0060 'International Tables Vol C Tables 4.2.6.8 and 6.1.1.4'
Mn Mn 0.3368 0.7283 'International Tables Vol C Tables 4.2.6.8 and 6.1.1.4'

loop_
_geom_angle_atom_site_label_1
_geom_angle_atom_site_label_2
_geom_angle_atom_site_label_3
_geom_angle_site_symmetry_1
_geom_angle_site_symmetry_3
_geom_angle
_geom_angle_publ_flag
O1 Mn1 O3 . . 89.23(7) ?
O1 Mn1 N1 . . 74.93(7) ?
O1 Mn1 O1 . 3_555 180.00 ?
O1 Mn1 O3 . 3_555 90.77(7) ?
O1 Mn1 N1 . 3_555 105.07(7) ?
O3 Mn1 N1 . . 88.01(7) ?
O1 Mn1 O3 3_555 . 90.77(7) ?
O3 Mn1 O3 . 3_555 180.00 ?
O3 Mn1 N1 . 3_555 91.99(7) ?
O1 Mn1 N1 3_555 . 105.07(7) ?
O3 Mn1 N1 3_555 . 91.99(7) ?
N1 Mn1 N1 . 3_555 180.00 ?
O1 Mn1 O3 3_555 3_555 89.23(7) ?
O1 Mn1 N1 3_555 3_555 74.93(7) ?
O3 Mn1 N1 3_555 3_555 88.01(7) ?
Mn1 O1 C10 . . 120.67(14) ?
Mn1 O3 C11 . . 121.70(13) ?
C11 O3 H3 . . 105(2) no
Mn1 O3 H3 . . 116(2) no
Mn1 N1 C9 . . 129.59(14) ?
C1 N1 C9 . . 118.96(19) ?
Mn1 N1 C1 . . 111.36(15) ?
C2 C1 C10 . . 120.13(19) no
N1 C1 C2 . . 123.2(2) ?
N1 C1 C10 . . 116.64(19) ?
C1 C2 C3 . . 118.6(2) no
C2 C3 C4 . . 120.3(2) no
C3 C4 C9 . . 117.9(2) no
C5 C4 C9 . . 118.26(19) no
C3 C4 C5 . . 123.9(2) no
C4 C5 C6 . . 120.9(2) no
C5 C6 C7 . . 120.4(2) no
C6 C7 C8 . . 121.1(2) no
C7 C8 C9 . . 119.6(2) no
N1 C9 C8 . . 119.1(2) ?
C4 C9 C8 . . 119.8(2) no
N1 C9 C4 . . 121.06(19) ?
O2 C10 C1 . . 118.6(2) ?
O1 C10 O2 . . 125.0(2) ?
O1 C10 C1 . . 116.33(18) ?
C1 C2 H2A . . 121.00 no
C3 C2 H2A . . 121.00 no
C2 C3 H3A . . 120.00 no
C4 C3 H3A . . 120.00 no
C4 C5 H5A . . 120.00 no
C6 C5 H5A . . 120.00 no
C5 C6 H6A . . 120.00 no
C7 C6 H6A . . 120.00 no
C6 C7 H7A . . 119.00 no
C8 C7 H7A . . 119.00 no
C7 C8 H8A . . 120.00 no
C9 C8 H8A . . 120.00 no
O3 C11 H11A . . 109.00 no
O3 C11 H11B . . 109.00 no
O3 C11 H11C . . 109.00 no
H11A C11 H11B . . 109.00 no
H11A C11 H11C . . 109.00 no
H11B C11 H11C . . 110.00 no

loop_
_geom_bond_atom_site_label_1
_geom_bond_atom_site_label_2
_geom_bond_site_symmetry_2
_geom_bond_distance
_geom_bond_publ_flag
Mn1 O1 . 2.100(2) ?
Mn1 O3 . 2.209(2) ?
Mn1 N1 . 2.308(2) ?
Mn1 O1 3_555 2.100(2) ?
Mn1 O3 3_555 2.209(2) ?
Mn1 N1 3_555 2.308(2) ?
O1 C10 . 1.271(3) ?
O2 C10 . 1.241(3) ?
O3 C11 . 1.436(3) ?
O3 H3 . 0.80(3) no
N1 C1 . 1.325(3) ?
N1 C9 . 1.377(3) ?
C1 C10 . 1.529(3) no
C1 C2 . 1.413(3) no
C2 C3 . 1.367(3) no
C3 C4 . 1.409(3) no
C4 C9 . 1.424(3) no
C4 C5 . 1.424(3) no
C5 C6 . 1.363(3) no
C6 C7 . 1.406(3) no
C7 C8 . 1.372(3) no
C8 C9 . 1.420(3) no
C2 H2A . 0.93 no
C3 H3A . 0.93 no
C5 H5A . 0.93 no
C6 H6A . 0.93 no
C7 H7A . 0.93 no
C8 H8A . 0.93 no
C11 H11A . 0.96 no
C11 H11B . 0.96 no
C11 H11C . 0.96 no

loop_
_geom_hbond_atom_site_label_D
_geom_hbond_atom_site_label_H
_geom_hbond_atom_site_label_A
_geom_hbond_site_symmetry_A
_geom_hbond_distance_DH
_geom_hbond_distance_HA
_geom_hbond_distance_DA
_geom_hbond_angle_DHA
_geom_hbond_publ_flag
O3 H3 O2 2_444 0.80(3) 1.83(3) 2.623(3) 172(3) yes
C2 H2A O1 2_454 0.93 2.58 3.411(3) 148 yes
C8 H8A O1 3_555 0.93 2.36 3.241(3) 158 yes

loop_
_geom_torsion_atom_site_label_1
_geom_torsion_atom_site_label_2
_geom_torsion_atom_site_label_3
_geom_torsion_atom_site_label_4
_geom_torsion_site_symmetry_1
_geom_torsion
_geom_torsion_publ_flag
O3 Mn1 O1 C10 . 89.82(16) no
N1 Mn1 O1 C10 . 1.67(15) no
O3 Mn1 O1 C10 3_555 -90.18(16) no
N1 Mn1 O1 C10 3_555 -178.33(15) no
O1 Mn1 O3 C11 . -149.62(16) no
N1 Mn1 O3 C11 . -74.68(16) no
O1 Mn1 O3 C11 3_555 30.38(16) no
N1 Mn1 O3 C11 3_555 105.32(16) no
O1 Mn1 N1 C1 . -2.35(14) no
O1 Mn1 N1 C9 . -178.82(18) no
O3 Mn1 N1 C1 . -92.09(14) no
O3 Mn1 N1 C9 . 91.44(17) no
O1 Mn1 N1 C1 3_555 177.65(14) no
O1 Mn1 N1 C9 3_555 1.18(18) no
O3 Mn1 N1 C1 3_555 87.91(14) no
O3 Mn1 N1 C9 3_555 -88.56(17) no
Mn1 O1 C10 C1 . -0.8(3) no
Mn1 O1 C10 O2 . 177.74(17) no
Mn1 N1 C1 C2 . -175.44(17) no
C9 N1 C1 C2 . 1.5(3) no
C9 N1 C1 C10 . 179.63(18) no
Mn1 N1 C1 C10 . 2.7(2) no
C1 N1 C9 C8 . 178.2(2) no
C1 N1 C9 C4 . -1.3(3) no
Mn1 N1 C9 C4 . 174.99(15) no
Mn1 N1 C9 C8 . -5.6(3) no
C10 C1 C2 C3 . -179.0(2) no
C2 C1 C10 O1 . 176.7(2) no
N1 C1 C10 O1 . -1.5(3) no
N1 C1 C10 O2 . 179.83(19) no
N1 C1 C2 C3 . -0.9(3) no
C2 C1 C10 O2 . -1.9(3) no
C1 C2 C3 C4 . 0.1(3) no
C2 C3 C4 C9 . 0.1(3) no
C2 C3 C4 C5 . -179.2(2) no
C3 C4 C9 N1 . 0.5(3) no
C3 C4 C5 C6 . 178.7(2) no
C9 C4 C5 C6 . -0.6(3) no
C5 C4 C9 C8 . 0.4(3) no
C3 C4 C9 C8 . -178.9(2) no
C5 C4 C9 N1 . 179.8(2) no
C4 C5 C6 C7 . -0.1(3) no
C5 C6 C7 C8 . 1.1(3) no
C6 C7 C8 C9 . -1.3(3) no
C7 C8 C9 N1 . -178.9(2) no
C7 C8 C9 C4 . 0.5(3) no
